data_4515992
loop_
_publ_author_name
'Kalita, Pankaj'
'Goura, Joydeb'
'Herrera, Juan Manuel'
'Colacio, Enrique'
'Chandrasekhar, Vadapalli'

_publ_section_title
;
 Heterometallic Octanuclear
 Ni<sup>II</sup><sub>4</sub>Ln<sup>III</sup><sub>4</sub> (Ln = Y, Gd, Tb,
 Dy, Ho, Er) Complexes Containing
 Ni<sup>II</sup><sub>2</sub>Ln<sup>III</sup><sub>2</sub>O<sub>4</sub>
 Distorted Cubane Motifs: Synthesis, Structure, and Magnetic Properties.
;
_journal_issue 5
_journal_name_full 'ACS omega'
_journal_page_first 5202
_journal_page_last 5211
_journal_paper_doi 10.1021/acsomega.8b00292
_journal_volume 3
_journal_year 2018
_chemical_formula_moiety 'C64 H98 N8 Ni4 O34 Y4, 2(H O)'
_chemical_formula_sum 'C64 H100 N8 Ni4 O36 Y4'
_chemical_formula_weight 2147.99
_space_group_crystal_system monoclinic
_space_group_IT_number 14
_space_group_name_Hall '-P 2yn'
_space_group_name_H-M_alt 'P 1 21/n 1'
_atom_sites_solution_hydrogens mixed
_atom_sites_solution_primary dual
_audit_creation_date 2017-11-09
_audit_creation_method
;
Olex2 1.2-alpha
(compiled 2017.08.10 svn.r3458 for OlexSys, GUI svn.r5381)
;
_cell_angle_alpha 90
_cell_angle_beta 96.7370(10)
_cell_angle_gamma 90
_cell_formula_units_Z 2
_cell_length_a 12.9768(12)
_cell_length_b 15.5079(15)
_cell_length_c 23.549(2)
_cell_measurement_reflns_used 4801
_cell_measurement_temperature 100(2)
_cell_measurement_theta_max 23.03
_cell_measurement_theta_min 2.57
_cell_volume 4706.3(7)
_computing_molecular_graphics 'Olex2 (Dolomanov et al., 2009)'
_computing_publication_material 'Olex2 (Dolomanov et al., 2009)'
_computing_structure_refinement 'ShelXL (Sheldrick, 2015)'
_computing_structure_solution 'ShelXT (Sheldrick, 2015)'
_diffrn_ambient_temperature 100(2)
_diffrn_detector 'Bruker APEX2 area detector'
_diffrn_detector_area_resol_mean 7.9
_diffrn_detector_type 'CCD area detector'
_diffrn_measured_fraction_theta_full 0.998
_diffrn_measured_fraction_theta_max 0.996
_diffrn_measurement_device 'three-circle diffractometer'
_diffrn_measurement_device_type 'Bruker APEX-II CCD'
_diffrn_measurement_method '\f and \w scans'
_diffrn_radiation_monochromator graphite
_diffrn_radiation_probe x-ray
_diffrn_radiation_type MoK\a
_diffrn_radiation_wavelength 0.71073
_diffrn_reflns_av_R_equivalents 0.0653
_diffrn_reflns_av_unetI/netI 0.0798
_diffrn_reflns_Laue_measured_fraction_full 0.998
_diffrn_reflns_Laue_measured_fraction_max 0.996
_diffrn_reflns_limit_h_max 16
_diffrn_reflns_limit_h_min -16
_diffrn_reflns_limit_k_max 19
_diffrn_reflns_limit_k_min -17
_diffrn_reflns_limit_l_max 28
_diffrn_reflns_limit_l_min -29
_diffrn_reflns_number 32167
_diffrn_reflns_point_group_measured_fraction_full 0.998
_diffrn_reflns_point_group_measured_fraction_max 0.996
_diffrn_reflns_theta_full 26.000
_diffrn_reflns_theta_max 26.799
_diffrn_reflns_theta_min 2.627
_diffrn_source 'microfocus sealed X-ray tube'
_diffrn_source_type 'Incoatec I\ms'
_diffrn_standards_number 0
_exptl_absorpt_coefficient_mu 3.298
_exptl_absorpt_correction_T_max 0.7454
_exptl_absorpt_correction_T_min 0.5693
_exptl_absorpt_correction_type multi-scan
_exptl_absorpt_process_details
'SADABS-2008/1 (Bruker,2008) was used for absorption correction. wR2(int) was 0.0959 before and 0.0470 after correction. The Ratio of minimum to maximum transmission is 0.7638. The \l/2 correction factor is 0.0015.'
_exptl_crystal_colour green
_exptl_crystal_colour_primary green
_exptl_crystal_density_diffrn 1.516
_exptl_crystal_description block
_exptl_crystal_F_000 2192
_exptl_crystal_size_max 0.17
_exptl_crystal_size_mid 0.15
_exptl_crystal_size_min 0.11
_refine_diff_density_max 1.282
_refine_diff_density_min -0.938
_refine_diff_density_rms 0.090
_refine_ls_extinction_method none
_refine_ls_goodness_of_fit_ref 1.012
_refine_ls_hydrogen_treatment mixed
_refine_ls_matrix_type full
_refine_ls_number_parameters 531
_refine_ls_number_reflns 10018
_refine_ls_number_restraints 4
_refine_ls_restrained_S_all 1.012
_refine_ls_R_factor_all 0.0920
_refine_ls_R_factor_gt 0.0457
_refine_ls_shift/su_max 0.001
_refine_ls_shift/su_mean 0.000
_refine_ls_structure_factor_coef Fsqd
_refine_ls_weighting_details 'w=1/[\s^2^(Fo^2^)+(0.0499P)^2^] where P=(Fo^2^+2Fc^2^)/3'
_refine_ls_weighting_scheme calc
_refine_ls_wR_factor_gt 0.0959
_refine_ls_wR_factor_ref 0.1098
_reflns_Friedel_coverage 0.000
_reflns_number_gt 6408
_reflns_number_total 10018
_reflns_threshold_expression 'I > 2\s(I)'
_cod_data_source_file ao8b00292_si_001.cif
_cod_data_source_block vc_pk_ni4y4
_cod_original_cell_volume 4706.3(8)
_cod_database_code 4515992
_shelx_shelxl_version_number 2016/4
_shelx_space_group_comment
;
The symmetry employed for this shelxl refinement is uniquely defined
by the following loop, which should always be used as a source of
symmetry information in preference to the above space-group names.
They are only intended as comments.
;
_shelx_estimated_absorpt_t_max 0.713
_shelx_estimated_absorpt_t_min 0.604
_olex2_refinement_description
;
1. Fixed Uiso
 At 1.2 times of:
  All C(H) groups, All C(H,H) groups, All N(H) groups
 At 1.5 times of:
  All C(H,H,H) groups, All O(H) groups
2. Restrained distances
 H1-O1
 0.85 with sigma of 0.02
 O2-H2 \\sim O1-H1 \\sim H3-O3
 with sigma of 0.02
3. Uiso/Uaniso restraints and constraints
Uanis(C11A) = Uanis(C11B)
Uanis(O2B) = Uanis(O2A)
4.a Riding coordinates:
 O1H(H)
4.b Ternary CH refined with riding coordinates:
 N2A(H2A), N2B(H2B)
4.c Secondary CH2 refined with riding coordinates:
 C8A(H8AA,H8AB), C9A(H9AA,H9AB), C9B(H9BA,H9BB), C8B(H8BA,H8BB), C10B(H10A,
 H10B), C10A(H10C,H10D), C11B(H11A,H11B), C11A(H11C,H11D)
4.d Aromatic/amide H refined with riding coordinates:
 C7B(H7B), C7A(H7A), C5B(H5B), C3A(H3A), C3B(H3B), C4B(H4B), C4A(H4A), C5A(H5A)
4.e Idealised Me refined as rotating group:
 C12B(H12A,H12B,H12C), C01B(H01A,H01B,H01C), C12A(H12D,H12E,H12F), C01E(H01D,
 H01E,H01F), C01H(H01G,H01H,H01I), C01I(H01J,H01K,H01L)
4.f Idealised tetrahedral OH refined as rotating group:
 O2B(H2BA), O2A(H2AA)
;
_olex2_submission_special_instructions 'No special instructions were received'

loop_
_space_group_symop_operation_xyz
'x, y, z'
'-x+1/2, y+1/2, -z+1/2'
'-x, -y, -z'
'x-1/2, -y-1/2, z-1/2'

loop_
_atom_site_label
_atom_site_type_symbol
_atom_site_fract_x
_atom_site_fract_y
_atom_site_fract_z
_atom_site_U_iso_or_equiv
_atom_site_adp_type
_atom_site_occupancy
_atom_site_site_symmetry_order
_atom_site_calc_flag
_atom_site_refinement_flags_posn
Y1 Y 0.51774(3) 0.31827(2) 0.50376(2) 0.02647(11) Uani 1 1 d .
Y2 Y 0.47284(3) 0.50466(2) 0.38055(2) 0.02780(11) Uani 1 1 d .
Ni1 Ni 0.42169(4) 0.28735(3) 0.63311(2) 0.03058(15) Uani 1 1 d .
Ni2 Ni 0.67130(4) 0.30971(3) 0.63673(2) 0.03216(15) Uani 1 1 d .
O3 O 0.4475(2) 0.43479(18) 0.45977(13) 0.0329(7) Uani 1 1 d D
O1 O 0.6271(2) 0.39320(18) 0.57279(12) 0.0296(7) Uani 1 1 d D
O2 O 0.4253(2) 0.38300(18) 0.57570(12) 0.0288(7) Uani 1 1 d D
O1B O 0.5411(2) 0.23458(16) 0.59289(12) 0.0296(7) Uani 1 1 d .
O1A O 0.5517(2) 0.36406(17) 0.67698(11) 0.0306(7) Uani 1 1 d .
O3B O 0.6176(2) 0.17513(18) 0.50470(13) 0.0370(7) Uani 1 1 d .
O2F O 0.4605(2) 0.36413(19) 0.34357(13) 0.0419(8) Uani 1 1 d .
O1D O 0.3097(2) 0.21712(19) 0.58250(13) 0.0410(8) Uani 1 1 d .
O1F O 0.4867(2) 0.26294(18) 0.41068(13) 0.0418(8) Uani 1 1 d .
O2E O 0.6401(2) 0.45348(19) 0.39593(13) 0.0408(8) Uani 1 1 d .
O1E O 0.6663(2) 0.3519(2) 0.46240(14) 0.0429(8) Uani 1 1 d .
O2C O 0.6952(2) 0.51547(18) 0.66485(14) 0.0418(8) Uani 1 1 d .
O1C O 0.7813(2) 0.39079(19) 0.67514(13) 0.0428(8) Uani 1 1 d .
O2D O 0.3653(2) 0.24073(19) 0.49729(13) 0.0419(8) Uani 1 1 d .
O3A O 0.4579(2) 0.49334(18) 0.71673(13) 0.0401(8) Uani 1 1 d .
N1B N 0.4341(3) 0.1907(2) 0.68977(15) 0.0372(9) Uani 1 1 d .
N2A N 0.7934(3) 0.2412(2) 0.60425(17) 0.0435(10) Uani 1 1 d .
H2A H 0.761465 0.195161 0.578176 0.052 Uiso 1 1 calc R
N1A N 0.7048(3) 0.2297(2) 0.70392(18) 0.0414(10) Uani 1 1 d .
N2B N 0.3051(3) 0.3313(2) 0.68308(16) 0.0377(9) Uani 1 1 d .
H2B H 0.337070 0.376117 0.710157 0.045 Uiso 1 1 calc R
C6B C 0.5217(3) 0.0908(3) 0.63228(19) 0.0358(11) Uani 1 1 d .
C00Q C 0.4780(3) 0.2886(3) 0.36013(19) 0.0341(11) Uani 1 1 d .
C00R C 0.6951(3) 0.3969(3) 0.4234(2) 0.0377(11) Uani 1 1 d .
C2B C 0.5954(3) 0.1145(3) 0.5444(2) 0.0342(11) Uani 1 1 d .
C1B C 0.5512(3) 0.1485(3) 0.59090(19) 0.0329(10) Uani 1 1 d .
C00U C 0.7747(3) 0.4707(3) 0.6805(2) 0.0389(11) Uani 1 1 d .
C7B C 0.4678(3) 0.1162(3) 0.6808(2) 0.0406(12) Uani 1 1 d .
H7B H 0.457207 0.072726 0.707989 0.049 Uiso 1 1 calc R
C7A C 0.6943(4) 0.2520(3) 0.7551(2) 0.0457(13) Uani 1 1 d .
H7A H 0.727916 0.217401 0.785007 0.055 Uiso 1 1 calc R
C00X C 0.2997(3) 0.2140(3) 0.5284(2) 0.0373(11) Uani 1 1 d .
C5B C 0.5413(4) 0.0030(3) 0.6261(2) 0.0481(13) Uani 1 1 d .
H5B H 0.521300 -0.036016 0.653844 0.058 Uiso 1 1 calc R
C8A C 0.7774(4) 0.1607(3) 0.6921(2) 0.0509(14) Uani 1 1 d .
H8AA H 0.739052 0.111747 0.672651 0.061 Uiso 1 1 calc R
H8AB H 0.815772 0.139534 0.728212 0.061 Uiso 1 1 calc R
C9A C 0.8518(4) 0.1986(3) 0.6541(2) 0.0529(14) Uani 1 1 d .
H9AA H 0.897553 0.241089 0.675971 0.064 Uiso 1 1 calc R
H9AB H 0.895873 0.152365 0.640898 0.064 Uiso 1 1 calc R
C2A C 0.5212(4) 0.4468(3) 0.75705(19) 0.0383(11) Uani 1 1 d .
C1A C 0.5704(3) 0.3765(3) 0.73386(19) 0.0347(11) Uani 1 1 d .
O2B O 0.1560(4) 0.4626(4) 0.7237(3) 0.1321(15) Uani 1 1 d .
H2BA H 0.204567 0.443063 0.746871 0.198 Uiso 1 1 calc GR
C3A C 0.5382(4) 0.4679(3) 0.8141(2) 0.0555(14) Uani 1 1 d .
H3A H 0.504128 0.516000 0.828582 0.067 Uiso 1 1 calc R
C12B C 0.6690(4) 0.1459(3) 0.4572(2) 0.0508(13) Uani 1 1 d .
H12A H 0.622882 0.107052 0.433209 0.076 Uiso 1 1 calc GR
H12B H 0.732761 0.115216 0.471516 0.076 Uiso 1 1 calc GR
H12C H 0.686261 0.195685 0.434414 0.076 Uiso 1 1 calc GR
C9B C 0.2799(4) 0.2556(3) 0.7173(2) 0.0493(13) Uani 1 1 d .
H9BA H 0.232433 0.216691 0.693304 0.059 Uiso 1 1 calc R
H9BB H 0.244206 0.274930 0.749930 0.059 Uiso 1 1 calc R
C3B C 0.6144(4) 0.0273(3) 0.5399(2) 0.0473(13) Uani 1 1 d .
H3B H 0.645460 0.005605 0.508168 0.057 Uiso 1 1 calc R
C4B C 0.5878(4) -0.0286(3) 0.5819(2) 0.0527(14) Uani 1 1 d .
H4B H 0.602222 -0.088456 0.579757 0.063 Uiso 1 1 calc R
C6A C 0.6360(4) 0.3250(3) 0.7717(2) 0.0454(12) Uani 1 1 d .
C8B C 0.3771(4) 0.2075(3) 0.7392(2) 0.0506(13) Uani 1 1 d .
H8BA H 0.420074 0.242436 0.768117 0.061 Uiso 1 1 calc R
H8BB H 0.359513 0.152486 0.757043 0.061 Uiso 1 1 calc R
C01B C 0.4861(5) 0.2210(3) 0.3143(2) 0.0634(17) Uani 1 1 d .
H01A H 0.424754 0.183699 0.311396 0.095 Uiso 1 1 calc GR
H01B H 0.548562 0.186101 0.324411 0.095 Uiso 1 1 calc GR
H01C H 0.490336 0.249470 0.277501 0.095 Uiso 1 1 calc GR
C10B C 0.2140(4) 0.3703(3) 0.6492(2) 0.0535(14) Uani 1 1 d .
H10A H 0.185187 0.327526 0.620350 0.064 Uiso 1 1 calc R
H10B H 0.238206 0.420202 0.628098 0.064 Uiso 1 1 calc R
C12A C 0.3993(4) 0.5629(3) 0.7381(2) 0.0541(14) Uani 1 1 d .
H12D H 0.446895 0.608506 0.753498 0.081 Uiso 1 1 calc GR
H12E H 0.360654 0.541152 0.768501 0.081 Uiso 1 1 calc GR
H12F H 0.350608 0.586186 0.706954 0.081 Uiso 1 1 calc GR
C01E C 0.2017(4) 0.1751(4) 0.4982(2) 0.0634(16) Uani 1 1 d .
H01D H 0.193669 0.192692 0.457949 0.095 Uiso 1 1 calc GR
H01E H 0.141945 0.195325 0.516364 0.095 Uiso 1 1 calc GR
H01F H 0.205859 0.112125 0.500675 0.095 Uiso 1 1 calc GR
C10A C 0.8595(4) 0.2948(4) 0.5715(2) 0.0630(16) Uani 1 1 d .
H10C H 0.886714 0.343429 0.595998 0.076 Uiso 1 1 calc R
H10D H 0.815340 0.319529 0.538308 0.076 Uiso 1 1 calc R
C11B C 0.1263(5) 0.4008(4) 0.6819(3) 0.0824(14) Uani 1 1 d .
H11A H 0.070393 0.425133 0.654359 0.099 Uiso 1 1 calc R
H11B H 0.097460 0.350321 0.700360 0.099 Uiso 1 1 calc R
C01H C 0.8024(4) 0.3816(4) 0.4066(3) 0.0747(19) Uani 1 1 d .
H01G H 0.808582 0.409950 0.370004 0.112 Uiso 1 1 calc GR
H01H H 0.813904 0.319458 0.402883 0.112 Uiso 1 1 calc GR
H01I H 0.854291 0.405288 0.436071 0.112 Uiso 1 1 calc GR
C01I C 0.8697(4) 0.5164(3) 0.7077(3) 0.0724(19) Uani 1 1 d .
H01J H 0.920073 0.473996 0.724825 0.109 Uiso 1 1 calc GR
H01K H 0.850658 0.555543 0.737406 0.109 Uiso 1 1 calc GR
H01L H 0.900628 0.549590 0.678546 0.109 Uiso 1 1 calc GR
C4A C 0.6058(5) 0.4176(4) 0.8503(2) 0.0763(19) Uani 1 1 d .
H4A H 0.619383 0.431861 0.889672 0.092 Uiso 1 1 calc R
C5A C 0.6528(5) 0.3480(4) 0.8293(2) 0.0709(18) Uani 1 1 d .
H5A H 0.698464 0.314053 0.854619 0.085 Uiso 1 1 calc R
C11A C 0.9490(5) 0.2502(4) 0.5499(3) 0.0824(14) Uani 1 1 d .
H11C H 0.984716 0.290292 0.526012 0.099 Uiso 1 1 calc R
H11D H 0.999246 0.231823 0.582568 0.099 Uiso 1 1 calc R
O2A O 0.9132(5) 0.1772(4) 0.5171(3) 0.1321(15) Uani 1 1 d .
H2AA H 0.931048 0.132061 0.535409 0.198 Uiso 1 1 calc GR
O1H O 0.2472(5) 0.4080(4) 0.8291(2) 0.140(2) Uani 1 1 d .
H H 0.262215 0.455429 0.846195 0.209 Uiso 1 1 d R
H1 H 0.681(3) 0.405(3) 0.560(2) 0.08(2) Uiso 1 1 d D
H3 H 0.404(3) 0.455(3) 0.4765(18) 0.048(16) Uiso 1 1 d D
H2 H 0.367(2) 0.396(3) 0.566(2) 0.066(19) Uiso 1 1 d D

loop_
_atom_site_aniso_label
_atom_site_aniso_U_11
_atom_site_aniso_U_22
_atom_site_aniso_U_33
_atom_site_aniso_U_23
_atom_site_aniso_U_13
_atom_site_aniso_U_12
Y1 0.0302(2) 0.0225(2) 0.0262(2) 0.00204(18) 0.00145(17) 0.00145(17)
Y2 0.0322(2) 0.0231(2) 0.0275(2) 0.00169(18) 0.00114(17) 0.00224(17)
Ni1 0.0346(3) 0.0281(3) 0.0288(3) 0.0040(2) 0.0028(2) -0.0009(2)
Ni2 0.0326(3) 0.0264(3) 0.0355(3) 0.0022(3) -0.0044(3) 0.0036(2)
O3 0.0414(19) 0.0282(17) 0.0306(17) 0.0043(14) 0.0105(15) 0.0061(15)
O1 0.0286(17) 0.0285(17) 0.0308(17) 0.0032(13) -0.0003(14) 0.0000(13)
O2 0.0268(17) 0.0295(17) 0.0296(17) 0.0029(13) 0.0009(14) 0.0012(13)
O1B 0.0348(17) 0.0204(16) 0.0329(17) 0.0049(13) 0.0006(13) 0.0015(12)
O1A 0.0360(17) 0.0306(16) 0.0239(16) 0.0013(13) -0.0021(13) 0.0002(13)
O3B 0.0471(19) 0.0273(17) 0.0373(18) 0.0005(14) 0.0082(15) 0.0083(14)
O2F 0.062(2) 0.0260(18) 0.0367(19) 0.0021(15) 0.0020(16) 0.0066(15)
O1D 0.0456(19) 0.0419(19) 0.0353(19) 0.0000(15) 0.0040(15) -0.0088(15)
O1F 0.061(2) 0.0342(18) 0.0293(18) 0.0003(15) 0.0036(16) 0.0057(15)
O2E 0.0354(18) 0.0421(19) 0.045(2) 0.0079(16) 0.0059(15) 0.0068(15)
O1E 0.0380(19) 0.046(2) 0.046(2) 0.0139(17) 0.0086(16) 0.0028(15)
O2C 0.0369(18) 0.0340(18) 0.052(2) -0.0052(15) -0.0064(16) 0.0008(14)
O1C 0.0414(19) 0.0333(19) 0.049(2) -0.0021(16) -0.0132(15) 0.0036(15)
O2D 0.0391(19) 0.053(2) 0.0336(19) -0.0061(16) 0.0061(15) -0.0153(16)
O3A 0.051(2) 0.0378(19) 0.0317(17) -0.0011(15) 0.0057(15) 0.0092(15)
N1B 0.046(2) 0.035(2) 0.031(2) 0.0067(18) 0.0055(18) 0.0000(18)
N2A 0.035(2) 0.044(2) 0.049(3) 0.001(2) -0.0080(19) 0.0069(18)
N1A 0.039(2) 0.033(2) 0.049(3) 0.004(2) -0.007(2) 0.0028(17)
N2B 0.039(2) 0.037(2) 0.038(2) -0.0001(18) 0.0076(18) -0.0019(17)
C6B 0.041(3) 0.020(2) 0.043(3) 0.009(2) -0.011(2) -0.0040(19)
C00Q 0.042(3) 0.028(3) 0.032(3) -0.002(2) 0.003(2) 0.002(2)
C00R 0.033(3) 0.043(3) 0.037(3) -0.003(2) 0.003(2) 0.003(2)
C2B 0.034(3) 0.025(2) 0.041(3) 0.000(2) -0.006(2) 0.0028(19)
C1B 0.033(2) 0.024(2) 0.038(3) 0.002(2) -0.007(2) 0.0010(19)
C00U 0.036(3) 0.043(3) 0.035(3) -0.004(2) -0.005(2) -0.001(2)
C7B 0.046(3) 0.037(3) 0.038(3) 0.014(2) -0.002(2) -0.004(2)
C7A 0.053(3) 0.040(3) 0.039(3) 0.012(2) -0.012(2) -0.001(2)
C00X 0.036(3) 0.036(3) 0.040(3) -0.001(2) 0.002(2) -0.004(2)
C5B 0.060(3) 0.027(3) 0.055(3) 0.010(2) -0.005(3) -0.002(2)
C8A 0.048(3) 0.038(3) 0.062(4) 0.010(3) -0.015(3) 0.011(2)
C9A 0.041(3) 0.053(3) 0.061(4) 0.000(3) -0.009(3) 0.012(2)
C2A 0.050(3) 0.033(3) 0.030(3) 0.005(2) 0.000(2) -0.004(2)
C1A 0.040(3) 0.034(3) 0.029(3) 0.002(2) 0.002(2) -0.007(2)
O2B 0.103(3) 0.144(3) 0.152(4) -0.060(3) 0.027(3) 0.023(3)
C3A 0.077(4) 0.052(3) 0.036(3) -0.004(3) 0.002(3) 0.000(3)
C12B 0.057(3) 0.046(3) 0.051(3) -0.005(3) 0.015(3) 0.010(3)
C9B 0.052(3) 0.052(3) 0.047(3) 0.003(3) 0.017(3) -0.009(3)
C3B 0.060(3) 0.031(3) 0.052(3) -0.003(2) 0.007(3) 0.008(2)
C4B 0.073(4) 0.024(3) 0.060(4) -0.002(3) 0.002(3) 0.008(3)
C6A 0.059(3) 0.042(3) 0.034(3) 0.004(2) -0.001(2) 0.004(2)
C8B 0.067(4) 0.045(3) 0.042(3) 0.010(3) 0.014(3) -0.002(3)
C01B 0.120(5) 0.034(3) 0.036(3) -0.003(2) 0.008(3) 0.018(3)
C10B 0.043(3) 0.064(4) 0.054(3) 0.002(3) 0.008(3) 0.006(3)
C12A 0.065(4) 0.052(3) 0.047(3) -0.001(3) 0.017(3) 0.016(3)
C01E 0.061(4) 0.092(4) 0.036(3) -0.003(3) 0.000(3) -0.033(3)
C10A 0.041(3) 0.080(4) 0.067(4) 0.004(3) 0.005(3) 0.017(3)
C11B 0.060(3) 0.103(4) 0.087(4) -0.014(3) 0.019(3) 0.012(3)
C01H 0.048(3) 0.090(5) 0.091(5) 0.040(4) 0.032(3) 0.022(3)
C01I 0.050(3) 0.058(4) 0.099(5) -0.027(3) -0.032(3) 0.003(3)
C4A 0.108(5) 0.085(5) 0.029(3) 0.004(3) -0.015(3) 0.018(4)
C5A 0.099(5) 0.074(4) 0.035(3) 0.005(3) -0.008(3) 0.030(4)
C11A 0.060(3) 0.103(4) 0.087(4) -0.014(3) 0.019(3) 0.012(3)
O2A 0.103(3) 0.144(3) 0.152(4) -0.060(3) 0.027(3) 0.023(3)
O1H 0.195(6) 0.139(5) 0.086(4) -0.006(4) 0.025(4) -0.053(4)

loop_
_atom_type_symbol
_atom_type_description
_atom_type_scat_dispersion_real
_atom_type_scat_dispersion_imag
_atom_type_scat_source
C C 0.0033 0.0016 'International Tables Vol C Tables 4.2.6.8 and 6.1.1.4'
H H 0.0000 0.0000 'International Tables Vol C Tables 4.2.6.8 and 6.1.1.4'
N N 0.0061 0.0033 'International Tables Vol C Tables 4.2.6.8 and 6.1.1.4'
Ni Ni 0.3393 1.1124 'International Tables Vol C Tables 4.2.6.8 and 6.1.1.4'
O O 0.0106 0.0060 'International Tables Vol C Tables 4.2.6.8 and 6.1.1.4'
Y Y -2.7962 3.5667 'International Tables Vol C Tables 4.2.6.8 and 6.1.1.4'

loop_
_geom_angle_atom_site_label_1
_geom_angle_atom_site_label_2
_geom_angle_atom_site_label_3
_geom_angle
_geom_angle_site_symmetry_1
_geom_angle_site_symmetry_3
Ni1 Y1 Y2 57.431(13) . 3_666
Ni1 Y1 Ni2 55.573(16) . .
Ni2 Y1 Y2 55.239(13) . 3_666
O3 Y1 Y2 74.23(8) . 3_666
O3 Y1 Ni1 110.65(8) . .
O3 Y1 Ni2 127.21(8) . .
O3 Y1 O1 95.87(10) . .
O3 Y1 O2 77.18(11) . .
O3 Y1 O1B 146.11(10) . .
O3 Y1 O3B 152.20(11) . .
O3 Y1 O1F 81.13(11) . .
O3 Y1 O1E 86.39(11) . .
O3 Y1 O2D 95.23(11) . .
O1 Y1 Y2 35.83(7) . 3_666
O1 Y1 Ni1 73.05(8) . .
O1 Y1 Ni2 33.28(7) . .
O1 Y1 O2 67.37(10) . .
O1 Y1 O1B 70.39(9) . .
O1 Y1 O3B 99.15(10) . .
O1 Y1 O1F 148.83(11) . .
O2 Y1 Y2 35.28(7) . 3_666
O2 Y1 Ni1 34.59(7) . .
O2 Y1 Ni2 70.47(7) . .
O2 Y1 O1B 68.95(9) . .
O2 Y1 O3B 130.31(10) . .
O1B Y1 Y2 77.43(6) . 3_666
O1B Y1 Ni1 36.39(6) . .
O1B Y1 Ni2 38.52(6) . .
O1B Y1 O3B 61.60(9) . .
O3B Y1 Y2 129.37(7) . 3_666
O3B Y1 Ni1 96.10(7) . .
O3B Y1 Ni2 74.14(7) . .
O1F Y1 Y2 155.24(7) . 3_666
O1F Y1 Ni1 137.14(8) . .
O1F Y1 Ni2 146.84(8) . .
O1F Y1 O2 139.98(10) . .
O1F Y1 O1B 126.59(10) . .
O1F Y1 O3B 73.91(10) . .
O1E Y1 Y2 100.21(8) . 3_666
O1E Y1 Ni1 143.58(8) . .
O1E Y1 Ni2 88.30(8) . .
O1E Y1 O1 73.35(11) . .
O1E Y1 O2 135.17(10) . .
O1E Y1 O1B 116.89(10) . .
O1E Y1 O3B 75.80(10) . .
O1E Y1 O1F 75.49(11) . .
O2D Y1 Y2 111.94(8) . 3_666
O2D Y1 Ni1 65.83(7) . .
O2D Y1 Ni2 115.61(8) . .
O2D Y1 O1 138.73(11) . .
O2D Y1 O2 76.67(10) . .
O2D Y1 O1B 78.46(10) . .
O2D Y1 O3B 88.75(10) . .
O2D Y1 O1F 72.27(11) . .
O2D Y1 O1E 147.04(11) . .
Ni2 Y2 Y1 57.219(13) 3_666 3_666
O3 Y2 Y1 75.47(8) . 3_666
O3 Y2 Ni2 112.19(8) . 3_666
O3 Y2 O1 78.18(11) . 3_666
O3 Y2 O2 97.17(10) . 3_666
O3 Y2 O1A 148.36(10) . 3_666
O3 Y2 O2F 81.24(11) . .
O3 Y2 O2E 85.94(11) . .
O3 Y2 O2C 95.58(11) . 3_666
O3 Y2 O3A 149.64(10) . 3_666
O1 Y2 Y1 34.86(7) 3_666 3_666
O1 Y2 Ni2 35.15(7) 3_666 3_666
O1 Y2 O1A 70.20(9) 3_666 3_666
O1 Y2 O3A 132.02(9) 3_666 3_666
O2 Y2 Y1 36.25(7) 3_666 3_666
O2 Y2 Ni2 72.59(7) 3_666 3_666
O2 Y2 O1 67.38(10) 3_666 3_666
O2 Y2 O1A 69.86(9) 3_666 3_666
O2 Y2 O3A 98.34(10) 3_666 3_666
O1A Y2 Y1 77.88(6) 3_666 3_666
O1A Y2 Ni2 37.08(7) 3_666 3_666
O1A Y2 O3A 61.98(9) 3_666 3_666
O2F Y2 Y1 156.67(7) . 3_666
O2F Y2 Ni2 136.30(8) . 3_666
O2F Y2 O1 140.18(11) . 3_666
O2F Y2 O2 149.54(11) . 3_666
O2F Y2 O1A 124.69(10) . 3_666
O2F Y2 O3A 72.22(10) . 3_666
O2E Y2 Y1 100.56(8) . 3_666
O2E Y2 Ni2 143.09(8) . 3_666
O2E Y2 O1 135.08(10) . 3_666
O2E Y2 O2 73.44(11) . 3_666
O2E Y2 O1A 115.69(10) . 3_666
O2E Y2 O2F 76.11(11) . .
O2E Y2 O2C 147.11(11) . 3_666
O2E Y2 O3A 73.78(10) . 3_666
O2C Y2 Y1 111.66(7) 3_666 3_666
O2C Y2 Ni2 65.86(7) 3_666 3_666
O2C Y2 O1 76.80(10) 3_666 3_666
O2C Y2 O2 138.33(10) 3_666 3_666
O2C Y2 O1A 78.69(10) 3_666 3_666
O2C Y2 O2F 71.70(10) 3_666 .
O2C Y2 O3A 89.94(11) 3_666 3_666
O3A Y2 Y1 129.66(7) 3_666 3_666
O3A Y2 Ni2 97.33(7) 3_666 3_666
O2 Ni1 Y1 42.79(8) . .
O2 Ni1 O1B 84.63(11) . .
O2 Ni1 O1A 80.85(11) . .
O2 Ni1 O1D 94.08(12) . .
O2 Ni1 N2B 102.08(13) . .
O1B Ni1 Y1 44.55(7) . .
O1B Ni1 O1A 81.74(10) . .
O1B Ni1 N2B 172.92(12) . .
O1A Ni1 Y1 90.17(7) . .
O1D Ni1 Y1 82.39(9) . .
O1D Ni1 O1B 92.36(11) . .
O1D Ni1 O1A 172.52(11) . .
O1D Ni1 N2B 89.44(13) . .
N1B Ni1 Y1 133.04(11) . .
N1B Ni1 O2 173.96(14) . .
N1B Ni1 O1B 90.18(13) . .
N1B Ni1 O1A 95.37(13) . .
N1B Ni1 O1D 89.21(14) . .
N1B Ni1 N2B 83.00(15) . .
N2B Ni1 Y1 142.53(10) . .
N2B Ni1 O1A 96.97(12) . .
Y2 Ni2 Y1 67.544(14) 3_666 .
O1 Ni2 Y1 39.48(8) . .
O1 Ni2 Y2 43.09(9) . 3_666
O1 Ni2 O1B 81.63(11) . .
O1 Ni2 O1A 85.31(12) . .
O1 Ni2 O1C 93.36(12) . .
O1 Ni2 N2A 102.18(14) . .
O1 Ni2 N1A 175.05(15) . .
O1B Ni2 Y1 43.89(7) . .
O1B Ni2 Y2 90.62(7) . 3_666
O1A Ni2 Y1 90.86(7) . .
O1A Ni2 Y2 44.89(7) . 3_666
O1A Ni2 O1B 81.75(10) . .
O1A Ni2 N2A 172.31(13) . .
O1C Ni2 Y1 131.97(9) . .
O1C Ni2 Y2 83.01(8) . 3_666
O1C Ni2 O1B 173.62(11) . .
O1C Ni2 O1A 93.95(12) . .
O1C Ni2 N2A 87.41(14) . .
N2A Ni2 Y1 93.85(10) . .
N2A Ni2 Y2 142.79(11) . 3_666
N2A Ni2 O1B 97.48(13) . .
N1A Ni2 Y1 140.36(11) . .
N1A Ni2 Y2 132.34(12) . 3_666
N1A Ni2 O1B 97.18(13) . .
N1A Ni2 O1A 89.76(14) . .
N1A Ni2 O1C 87.48(14) . .
N1A Ni2 N2A 82.73(15) . .
Y1 O3 H3 111(4) . .
Y2 O3 Y1 134.14(15) . .
Y2 O3 H3 114(4) . .
Y1 O1 Y2 109.32(12) . 3_666
Y1 O1 H1 109(4) . .
Y2 O1 H1 124(4) 3_666 .
Ni2 O1 Y1 107.24(12) . .
Ni2 O1 Y2 101.77(12) . 3_666
Ni2 O1 H1 104(4) . .
Y1 O2 H2 116(4) . .
Y2 O2 Y1 108.47(12) 3_666 .
Y2 O2 H2 114(4) 3_666 .
Ni1 O2 Y1 102.61(12) . .
Ni1 O2 Y2 107.96(12) . 3_666
Ni1 O2 H2 107(4) . .
Ni1 O1B Y1 99.05(10) . .
Ni1 O1B Ni2 98.62(11) . .
Ni2 O1B Y1 97.58(10) . .
C1B O1B Y1 119.9(3) . .
C1B O1B Ni1 119.3(3) . .
C1B O1B Ni2 118.0(2) . .
Ni1 O1A Y2 98.40(10) . 3_666
Ni2 O1A Y2 98.04(11) . 3_666
Ni2 O1A Ni1 97.89(11) . .
C1A O1A Y2 115.3(2) . 3_666
C1A O1A Ni1 125.4(3) . .
C1A O1A Ni2 116.9(3) . .
C2B O3B Y1 116.7(2) . .
C2B O3B C12B 117.7(3) . .
C12B O3B Y1 122.9(3) . .
C00Q O2F Y2 139.0(3) . .
C00X O1D Ni1 125.4(3) . .
C00Q O1F Y1 139.7(3) . .
C00R O2E Y2 142.0(3) . .
C00R O1E Y1 140.6(3) . .
C00U O2C Y2 138.4(3) . 3_666
C00U O1C Ni2 127.3(3) . .
C00X O2D Y1 140.2(3) . .
C2A O3A Y2 112.2(3) . 3_666
C2A O3A C12A 116.4(4) . .
C12A O3A Y2 124.0(3) . 3_666
C7B N1B Ni1 125.2(3) . .
C7B N1B C8B 120.6(4) . .
C8B N1B Ni1 112.7(3) . .
Ni2 N2A H2A 107.8 . .
C9A N2A Ni2 105.8(3) . .
C9A N2A H2A 107.8 . .
C10A N2A Ni2 114.3(3) . .
C10A N2A H2A 107.8 . .
C10A N2A C9A 113.1(4) . .
C7A N1A Ni2 122.4(3) . .
C7A N1A C8A 121.2(4) . .
C8A N1A Ni2 112.5(3) . .
Ni1 N2B H2B 107.8 . .
C9B N2B Ni1 105.2(3) . .
C9B N2B H2B 107.8 . .
C10B N2B Ni1 114.0(3) . .
C10B N2B H2B 107.8 . .
C10B N2B C9B 113.9(4) . .
C1B C6B C7B 124.4(4) . .
C5B C6B C1B 118.6(5) . .
C5B C6B C7B 117.0(4) . .
O2F C00Q O1F 126.2(4) . .
O2F C00Q C01B 116.9(4) . .
O1F C00Q C01B 116.9(4) . .
O2E C00R C01H 117.3(4) . .
O1E C00R O2E 124.6(4) . .
O1E C00R C01H 118.1(4) . .
O3B C2B C1B 114.3(4) . .
O3B C2B C3B 124.1(4) . .
C3B C2B C1B 121.6(4) . .
O1B C1B C6B 124.9(4) . .
O1B C1B C2B 117.0(4) . .
C2B C1B C6B 118.2(4) . .
O2C C00U C01I 117.9(4) . .
O1C C00U O2C 125.4(4) . .
O1C C00U C01I 116.7(4) . .
N1B C7B C6B 125.7(4) . .
N1B C7B H7B 117.2 . .
C6B C7B H7B 117.2 . .
N1A C7A H7A 117.0 . .
N1A C7A C6A 125.9(4) . .
C6A C7A H7A 117.0 . .
O1D C00X C01E 118.1(4) . .
O2D C00X O1D 125.3(4) . .
O2D C00X C01E 116.6(4) . .
C6B C5B H5B 118.8 . .
C4B C5B C6B 122.5(5) . .
C4B C5B H5B 118.8 . .
N1A C8A H8AA 110.3 . .
N1A C8A H8AB 110.3 . .
N1A C8A C9A 107.3(4) . .
H8AA C8A H8AB 108.5 . .
C9A C8A H8AA 110.3 . .
C9A C8A H8AB 110.3 . .
N2A C9A C8A 110.0(4) . .
N2A C9A H9AA 109.7 . .
N2A C9A H9AB 109.7 . .
C8A C9A H9AA 109.7 . .
C8A C9A H9AB 109.7 . .
H9AA C9A H9AB 108.2 . .
O3A C2A C1A 113.5(4) . .
C3A C2A O3A 124.1(4) . .
C3A C2A C1A 122.5(4) . .
O1A C1A C2A 117.4(4) . .
O1A C1A C6A 125.0(4) . .
C2A C1A C6A 117.6(4) . .
C11B O2B H2BA 109.5 . .
C2A C3A H3A 120.6 . .
C2A C3A C4A 118.8(5) . .
C4A C3A H3A 120.6 . .
O3B C12B H12A 109.5 . .
O3B C12B H12B 109.5 . .
O3B C12B H12C 109.5 . .
H12A C12B H12B 109.5 . .
H12A C12B H12C 109.5 . .
H12B C12B H12C 109.5 . .
N2B C9B H9BA 109.6 . .
N2B C9B H9BB 109.6 . .
N2B C9B C8B 110.4(4) . .
H9BA C9B H9BB 108.1 . .
C8B C9B H9BA 109.6 . .
C8B C9B H9BB 109.6 . .
C2B C3B H3B 120.2 . .
C2B C3B C4B 119.5(5) . .
C4B C3B H3B 120.2 . .
C5B C4B C3B 119.5(5) . .
C5B C4B H4B 120.3 . .
C3B C4B H4B 120.3 . .
C1A C6A C7A 125.0(4) . .
C5A C6A C7A 115.9(5) . .
C5A C6A C1A 119.0(5) . .
N1B C8B C9B 107.2(4) . .
N1B C8B H8BA 110.3 . .
N1B C8B H8BB 110.3 . .
C9B C8B H8BA 110.3 . .
C9B C8B H8BB 110.3 . .
H8BA C8B H8BB 108.5 . .
C00Q C01B H01A 109.5 . .
C00Q C01B H01B 109.5 . .
C00Q C01B H01C 109.5 . .
H01A C01B H01B 109.5 . .
H01A C01B H01C 109.5 . .
H01B C01B H01C 109.5 . .
N2B C10B H10A 108.1 . .
N2B C10B H10B 108.1 . .
N2B C10B C11B 116.8(5) . .
H10A C10B H10B 107.3 . .
C11B C10B H10A 108.1 . .
C11B C10B H10B 108.1 . .
O3A C12A H12D 109.5 . .
O3A C12A H12E 109.5 . .
O3A C12A H12F 109.5 . .
H12D C12A H12E 109.5 . .
H12D C12A H12F 109.5 . .
H12E C12A H12F 109.5 . .
C00X C01E H01D 109.5 . .
C00X C01E H01E 109.5 . .
C00X C01E H01F 109.5 . .
H01D C01E H01E 109.5 . .
H01D C01E H01F 109.5 . .
H01E C01E H01F 109.5 . .
N2A C10A H10C 108.2 . .
N2A C10A H10D 108.2 . .
N2A C10A C11A 116.2(5) . .
H10C C10A H10D 107.4 . .
C11A C10A H10C 108.2 . .
C11A C10A H10D 108.2 . .
O2B C11B C10B 114.2(5) . .
O2B C11B H11A 108.7 . .
O2B C11B H11B 108.7 . .
C10B C11B H11A 108.7 . .
C10B C11B H11B 108.7 . .
H11A C11B H11B 107.6 . .
C00R C01H H01G 109.5 . .
C00R C01H H01H 109.5 . .
C00R C01H H01I 109.5 . .
H01G C01H H01H 109.5 . .
H01G C01H H01I 109.5 . .
H01H C01H H01I 109.5 . .
C00U C01I H01J 109.5 . .
C00U C01I H01K 109.5 . .
C00U C01I H01L 109.5 . .
H01J C01I H01K 109.5 . .
H01J C01I H01L 109.5 . .
H01K C01I H01L 109.5 . .
C3A C4A H4A 120.0 . .
C5A C4A C3A 120.0(5) . .
C5A C4A H4A 120.0 . .
C6A C5A H5A 119.0 . .
C4A C5A C6A 122.1(5) . .
C4A C5A H5A 119.0 . .
C10A C11A H11C 109.7 . .
C10A C11A H11D 109.7 . .
H11C C11A H11D 108.2 . .
O2A C11A C10A 109.7(5) . .
O2A C11A H11C 109.7 . .
O2A C11A H11D 109.7 . .
C11A O2A H2AA 109.5 . .

loop_
_geom_bond_atom_site_label_1
_geom_bond_atom_site_label_2
_geom_bond_distance
_geom_bond_site_symmetry_2
Y1 Y2 3.8598(6) 3_666
Y1 Ni1 3.4570(7) .
Y1 Ni2 3.5113(7) .
Y1 O3 2.224(3) .
Y1 O1 2.338(3) .
Y1 O2 2.407(3) .
Y1 O1B 2.456(3) .
Y1 O3B 2.569(3) .
Y1 O1F 2.344(3) .
Y1 O1E 2.319(3) .
Y1 O2D 2.305(3) .
Y2 Y1 3.8598(6) 3_666
Y2 Ni2 3.4312(7) 3_666
Y2 O3 2.215(3) .
Y2 O1 2.394(3) 3_666
Y2 O2 2.350(3) 3_666
Y2 O1A 2.445(3) 3_666
Y2 O2F 2.345(3) .
Y2 O2E 2.300(3) .
Y2 O2C 2.334(3) 3_666
Y2 O3A 2.557(3) 3_666
Ni1 O2 2.011(3) .
Ni1 O1B 2.077(3) .
Ni1 O1A 2.218(3) .
Ni1 O1D 2.077(3) .
Ni1 N1B 2.000(4) .
Ni1 N2B 2.134(4) .
Ni2 Y2 3.4311(7) 3_666
Ni2 O1 2.018(3) .
Ni2 O1B 2.206(3) .
Ni2 O1A 2.089(3) .
Ni2 O1C 2.033(3) .
Ni2 N2A 2.123(4) .
Ni2 N1A 2.018(4) .
O3 H3 0.79(2) .
O1 Y2 2.394(3) 3_666
O1 H1 0.815(17) .
O2 Y2 2.350(3) 3_666
O2 H2 0.79(2) .
O1B C1B 1.342(5) .
O1A Y2 2.445(3) 3_666
O1A C1A 1.347(5) .
O3B C2B 1.380(5) .
O3B C12B 1.442(5) .
O2F C00Q 1.247(5) .
O1D C00X 1.266(5) .
O1F C00Q 1.248(5) .
O2E C00R 1.261(5) .
O1E C00R 1.244(5) .
O2C Y2 2.334(3) 3_666
O2C C00U 1.263(5) .
O1C C00U 1.249(5) .
O2D C00X 1.256(5) .
O3A Y2 2.557(3) 3_666
O3A C2A 1.384(5) .
O3A C12A 1.444(5) .
N1B C7B 1.263(5) .
N1B C8B 1.472(6) .
N2A H2A 1.0000 .
N2A C9A 1.476(6) .
N2A C10A 1.475(6) .
N1A C7A 1.278(6) .
N1A C8A 1.473(6) .
N2B H2B 1.0000 .
N2B C9B 1.482(5) .
N2B C10B 1.477(6) .
C6B C1B 1.409(6) .
C6B C7B 1.462(6) .
C6B C5B 1.396(6) .
C00Q C01B 1.517(6) .
C00R C01H 1.510(6) .
C2B C1B 1.397(6) .
C2B C3B 1.381(6) .
C00U C01I 1.499(6) .
C7B H7B 0.9500 .
C7A H7A 0.9500 .
C7A C6A 1.440(6) .
C00X C01E 1.508(6) .
C5B H5B 0.9500 .
C5B C4B 1.353(7) .
C8A H8AA 0.9900 .
C8A H8AB 0.9900 .
C8A C9A 1.510(7) .
C9A H9AA 0.9900 .
C9A H9AB 0.9900 .
C2A C1A 1.405(6) .
C2A C3A 1.376(6) .
C1A C6A 1.407(6) .
O2B H2BA 0.8400 .
O2B C11B 1.396(7) .
C3A H3A 0.9500 .
C3A C4A 1.388(7) .
C12B H12A 0.9800 .
C12B H12B 0.9800 .
C12B H12C 0.9800 .
C9B H9BA 0.9900 .
C9B H9BB 0.9900 .
C9B C8B 1.503(6) .
C3B H3B 0.9500 .
C3B C4B 1.390(7) .
C4B H4B 0.9500 .
C6A C5A 1.394(7) .
C8B H8BA 0.9900 .
C8B H8BB 0.9900 .
C01B H01A 0.9800 .
C01B H01B 0.9800 .
C01B H01C 0.9800 .
C10B H10A 0.9900 .
C10B H10B 0.9900 .
C10B C11B 1.523(7) .
C12A H12D 0.9800 .
C12A H12E 0.9800 .
C12A H12F 0.9800 .
C01E H01D 0.9800 .
C01E H01E 0.9800 .
C01E H01F 0.9800 .
C10A H10C 0.9900 .
C10A H10D 0.9900 .
C10A C11A 1.491(7) .
C11B H11A 0.9900 .
C11B H11B 0.9900 .
C01H H01G 0.9800 .
C01H H01H 0.9800 .
C01H H01I 0.9800 .
C01I H01J 0.9800 .
C01I H01K 0.9800 .
C01I H01L 0.9800 .
C4A H4A 0.9500 .
C4A C5A 1.361(7) .
C5A H5A 0.9500 .
C11A H11C 0.9900 .
C11A H11D 0.9900 .
C11A O2A 1.417(7) .
O2A H2AA 0.8400 .
O1H H 0.8499 .

loop_
_geom_torsion_atom_site_label_1
_geom_torsion_atom_site_label_2
_geom_torsion_atom_site_label_3
_geom_torsion_atom_site_label_4
_geom_torsion
_geom_torsion_site_symmetry_1
Y1 O1B C1B C6B -151.5(3) .
Y1 O1B C1B C2B 29.1(5) .
Y1 O3B C2B C1B -21.6(4) .
Y1 O3B C2B C3B 158.4(4) .
Y1 O1F C00Q O2F -18.1(8) .
Y1 O1F C00Q C01B 163.8(4) .
Y1 O1E C00R O2E 10.4(8) .
Y1 O1E C00R C01H -168.0(4) .
Y1 O2D C00X O1D -9.1(8) .
Y1 O2D C00X C01E 171.0(3) .
Y2 O1A C1A C2A 34.3(5) 3_666
Y2 O1A C1A C6A -145.2(4) 3_666
Y2 O2F C00Q O1F 19.6(8) .
Y2 O2F C00Q C01B -162.3(4) .
Y2 O2E C00R O1E -11.1(8) .
Y2 O2E C00R C01H 167.3(4) .
Y2 O2C C00U O1C -1.8(8) 3_666
Y2 O2C C00U C01I 177.9(4) 3_666
Y2 O3A C2A C1A -33.0(4) 3_666
Y2 O3A C2A C3A 145.0(4) 3_666
Ni1 O1B C1B C6B -29.5(5) .
Ni1 O1B C1B C2B 151.2(3) .
Ni1 O1A C1A C2A -88.0(4) .
Ni1 O1A C1A C6A 92.5(5) .
Ni1 O1D C00X O2D 12.5(7) .
Ni1 O1D C00X C01E -167.6(3) .
Ni1 N1B C7B C6B 12.2(7) .
Ni1 N1B C8B C9B 36.0(5) .
Ni1 N2B C9B C8B 41.1(4) .
Ni1 N2B C10B C11B 178.3(4) .
Ni2 O1B C1B C6B 89.9(4) .
Ni2 O1B C1B C2B -89.4(4) .
Ni2 O1A C1A C2A 148.7(3) .
Ni2 O1A C1A C6A -30.8(5) .
Ni2 O1C C00U O2C 3.3(7) .
Ni2 O1C C00U C01I -176.4(4) .
Ni2 N2A C9A C8A 42.4(4) .
Ni2 N2A C10A C11A 177.5(4) .
Ni2 N1A C7A C6A 15.9(7) .
Ni2 N1A C8A C9A 34.9(4) .
O1A C1A C6A C7A 1.1(8) .
O1A C1A C6A C5A 176.5(5) .
O3B C2B C1B O1B -3.4(5) .
O3B C2B C1B C6B 177.2(3) .
O3B C2B C3B C4B -179.2(4) .
O3A C2A C1A O1A 0.9(6) .
O3A C2A C1A C6A -179.6(4) .
O3A C2A C3A C4A -178.1(5) .
N2A C10A C11A O2A 54.9(7) .
N1A C7A C6A C1A 8.8(8) .
N1A C7A C6A C5A -166.8(5) .
N1A C8A C9A N2A -51.8(5) .
N2B C9B C8B N1B -51.6(5) .
N2B C10B C11B O2B 58.7(8) .
C6B C5B C4B C3B -2.2(8) .
C2B C3B C4B C5B 1.6(8) .
C1B C6B C7B N1B 5.5(7) .
C1B C6B C5B C4B 0.2(7) .
C1B C2B C3B C4B 0.9(7) .
C7B N1B C8B C9B -131.0(4) .
C7B C6B C1B O1B 5.4(7) .
C7B C6B C1B C2B -175.3(4) .
C7B C6B C5B C4B 178.0(5) .
C7A N1A C8A C9A -123.2(5) .
C7A C6A C5A C4A 177.4(6) .
C5B C6B C1B O1B -177.0(4) .
C5B C6B C1B C2B 2.3(6) .
C5B C6B C7B N1B -172.1(4) .
C8A N1A C7A C6A 171.8(4) .
C9A N2A C10A C11A 56.3(6) .
C2A C1A C6A C7A -178.4(5) .
C2A C1A C6A C5A -2.9(7) .
C2A C3A C4A C5A -1.1(9) .
C1A C2A C3A C4A -0.4(8) .
C1A C6A C5A C4A 1.6(9) .
C3A C2A C1A O1A -177.1(4) .
C3A C2A C1A C6A 2.4(7) .
C3A C4A C5A C6A 0.5(10) .
C12B O3B C2B C1B 176.4(4) .
C12B O3B C2B C3B -3.5(6) .
C9B N2B C10B C11B 57.6(6) .
C3B C2B C1B O1B 176.5(4) .
C3B C2B C1B C6B -2.9(7) .
C8B N1B C7B C6B 177.5(4) .
C10B N2B C9B C8B 166.6(4) .
C12A O3A C2A C1A 175.8(4) .
C12A O3A C2A C3A -6.2(6) .
C10A N2A C9A C8A 168.3(4) .
